data_1001791
loop_
_publ_author_name
'Sundaresan, A'
'Michel, C'
'Raveau, B'
'Huong, P V'

_publ_section_title
;
Charge-transfer-induced insulator-superconductor transition in Tl Ba2-x
Srx Ca0.4 Pr0.6 Cu2 O7-d : a joint neutron/X ray Rietveld refinement,
infrared absorption, and Raman scattering studies
;
_journal_coden_ASTM CMATEX
_journal_name_full 'Chemistry of Materials (1,1989-'
_journal_page_first 2212
_journal_page_last 2217
_journal_paper_doi 10.1021/cm970377c
_journal_volume 9
_journal_year 1997
_chemical_formula_structural 'Tl0.964 (Ba Sr) (Ca0.432 Pr0.568) Cu2 O6.98'
_chemical_formula_sum 'Ba Ca0.432 Cu2 O6.98 Pr0.568 Sr Tl0.964'
_chemical_name_systematic
;
Thallium barium strontium calcium praseodymium copper oxide
(0.96/1/1/0.43/0.57/2/6.98)
;
_space_group_IT_number 123
_symmetry_cell_setting tetragonal
_symmetry_Int_Tables_number 123
_symmetry_space_group_name_Hall '-P 4 2'
_symmetry_space_group_name_H-M 'P 4/m m m'
_cell_angle_alpha 90
_cell_angle_beta 90
_cell_angle_gamma 90
_cell_formula_units_Z 1
_cell_length_a 3.85262(4)
_cell_length_b 3.85262(4)
_cell_length_c 12.2813(2)
_cell_volume 182.3
_refine_ls_R_factor_all 0.07
_cod_original_formula_sum 'Ba Ca.432 Cu2 O6.98 Pr.568 Sr Tl.964'
_cod_database_code 1001791

loop_
_symmetry_equiv_pos_as_xyz
x,y,z
-x,-y,z
-x,y,z
x,-y,z
-y,x,z
y,-x,z
y,x,z
-y,-x,z
-x,-y,-z
x,y,-z
x,-y,-z
-x,y,-z
y,-x,-z
-y,x,-z
-y,-x,-z
y,x,-z

loop_
_atom_site_label
_atom_site_type_symbol
_atom_site_symmetry_multiplicity
_atom_site_Wyckoff_symbol
_atom_site_fract_x
_atom_site_fract_y
_atom_site_fract_z
_atom_site_occupancy
_atom_site_attached_hydrogens
_atom_site_calc_flag
Tl1 Tl3+ 4 l 0. 0.080(1) 0. 0.241(1) 0 d
Ba1 Ba2+ 2 h 0.5 0.5 0.2094(1) 0.5 0 d
Sr1 Sr2+ 2 h 0.5 0.5 0.2094(1) 0.5 0 d
Ca1 Ca2+ 1 d 0.5 0.5 0.5 0.432(6) 0 d
Pr1 Pr3+ 1 d 0.5 0.5 0.5 0.568(6) 0 d
Cu1 Cu2+ 2 g 0. 0. 0.3621(1) 1. 0 d
O1 O2- 2 g 0. 0. 0.1681(2) 1. 0 d
O2 O2- 4 i 0.5 0. 0.3742(1) 1. 0 d
O3 O2- 4 n 0.5 0.399(2) 0. 0.245(4) 0 d

loop_
_atom_type_symbol
_atom_type_oxidation_number
Tl3+ 3.000
Ba2+ 2.000
Sr2+ 2.000
Ca2+ 2.000
Pr3+ 3.000
Cu2+ 2.250
O2- -2.000
